data_7063021
loop_
_publ_author_name
'Antala, Jakub'
'Schulz, Ji\<r\'i'
'C\'isa\<rov\'a, Ivana'
'\<St\<epni\<cka, Petr'

_publ_section_title
;
 Synthesis, reactivity and coordination behaviour of a ferrocene
 phosphinostibine and intramolecular interactions in its P(v) and Sb(v)
 derivatives
;
_journal_issue 12
_journal_name_full 'New Journal of Chemistry'
_journal_page_first 5107
_journal_page_last 5119
_journal_paper_doi 10.1039/D4NJ00349G
_journal_volume 48
_journal_year 2024
_chemical_formula_moiety 'C34 H40 Au Cl3 Fe P Sb'
_chemical_formula_sum 'C34 H40 Au Cl3 Fe P Sb'
_chemical_formula_weight 960.54
_space_group_crystal_system triclinic
_space_group_IT_number 2
_space_group_name_Hall '-P 1'
_space_group_name_H-M_alt 'P -1'
_atom_sites_solution_hydrogens geom
_atom_sites_solution_primary direct
_atom_sites_solution_secondary difmap
_audit_creation_method SHELXL-2017/1
_audit_update_record
;
2023-12-20 deposited with the CCDC.	2024-02-14 downloaded from the CCDC.
;
_cell_angle_alpha 97.404(2)
_cell_angle_beta 93.523(2)
_cell_angle_gamma 90.020(2)
_cell_formula_units_Z 4
_cell_length_a 9.1763(4)
_cell_length_b 14.8320(6)
_cell_length_c 24.8388(10)
_cell_measurement_reflns_used 9139
_cell_measurement_temperature 120(2)
_cell_measurement_theta_max 27.46
_cell_measurement_theta_min 2.61
_cell_volume 3346.0(2)
_computing_cell_refinement 'SAINT V8.40B (Bruker Nano, Inc., 2019)'
_computing_data_collection 'Bruker Instrument Service vV6.2.14'
_computing_data_reduction 'SAINT V8.40B (Bruker Nano, Inc., 2019)'
_computing_molecular_graphics 'PLATON (Spek, 2017)'
_computing_publication_material 'PLATON (Spek, 2017)'
_computing_structure_refinement 'SHELXL-2017 (Sheldrick, 2017)'
_computing_structure_solution 'SHELXT 2018 (Sheldrick, 2018)'
_diffrn_ambient_temperature 120(2)
_diffrn_measured_fraction_theta_full 0.998
_diffrn_measured_fraction_theta_max 0.997
_diffrn_measurement_device_type 'Bruker D8 VENTURE Kappa Duo'
_diffrn_measurement_method '\f and \w scans'
_diffrn_radiation_monochromator 'Quazar Mo multilayer optic'
_diffrn_radiation_source 'I\mS micro-focus sealed tube'
_diffrn_radiation_type MoK\a
_diffrn_radiation_wavelength 0.71073
_diffrn_reflns_av_R_equivalents 0.0331
_diffrn_reflns_av_unetI/netI 0.0297
_diffrn_reflns_Laue_measured_fraction_full 0.998
_diffrn_reflns_Laue_measured_fraction_max 0.997
_diffrn_reflns_limit_h_max 11
_diffrn_reflns_limit_h_min -11
_diffrn_reflns_limit_k_max 19
_diffrn_reflns_limit_k_min -19
_diffrn_reflns_limit_l_max 31
_diffrn_reflns_limit_l_min -32
_diffrn_reflns_number 64551
_diffrn_reflns_point_group_measured_fraction_full 0.998
_diffrn_reflns_point_group_measured_fraction_max 0.997
_diffrn_reflns_theta_full 25.242
_diffrn_reflns_theta_max 27.493
_diffrn_reflns_theta_min 2.017
_exptl_absorpt_coefficient_mu 5.914
_exptl_absorpt_correction_T_max 0.85
_exptl_absorpt_correction_T_min 0.61
_exptl_absorpt_correction_type multi-scan
_exptl_absorpt_process_details 'SADABS-2016/2 - Bruker AXS'
_exptl_crystal_colour orange
_exptl_crystal_density_diffrn 1.907
_exptl_crystal_description plate
_exptl_crystal_F_000 1864
_exptl_crystal_size_max 0.19
_exptl_crystal_size_mid 0.07
_exptl_crystal_size_min 0.03
_refine_diff_density_max 1.942
_refine_diff_density_min -2.049
_refine_diff_density_rms 0.145
_refine_ls_extinction_method none
_refine_ls_goodness_of_fit_ref 1.207
_refine_ls_hydrogen_treatment constr
_refine_ls_matrix_type full
_refine_ls_number_parameters 729
_refine_ls_number_reflns 15313
_refine_ls_number_restraints 144
_refine_ls_restrained_S_all 1.206
_refine_ls_R_factor_all 0.0437
_refine_ls_R_factor_gt 0.0392
_refine_ls_shift/su_max 0.001
_refine_ls_shift/su_mean 0.000
_refine_ls_structure_factor_coef Fsqd
_refine_ls_weighting_details 'w=1/[\s^2^(Fo^2^)+(0.0001P)^2^+22.3332P] where P=(Fo^2^+2Fc^2^)/3'
_refine_ls_weighting_scheme calc
_refine_ls_wR_factor_gt 0.0746
_refine_ls_wR_factor_ref 0.0760
_reflns_Friedel_coverage 0.000
_reflns_number_gt 14085
_reflns_number_total 15313
_reflns_threshold_expression 'I > 2\s(I)'
_cod_data_source_file d4nj00349g3.cif
_cod_data_source_block ja49
_cod_depositor_comments 'Adding full bibliography for 7063018--7063034.cif.'
_cod_database_code 7063021
_shelx_space_group_comment
;
The symmetry employed for this shelxl refinement is uniquely defined
by the following loop, which should always be used as a source of
symmetry information in preference to the above space-group names.
They are only intended as comments.
;
_shelx_estimated_absorpt_t_min 0.400
_shelx_estimated_absorpt_t_max 0.843

loop_
_space_group_symop_operation_xyz
'x, y, z'
'-x, -y, -z'

loop_
_atom_site_label
_atom_site_type_symbol
_atom_site_fract_x
_atom_site_fract_y
_atom_site_fract_z
_atom_site_U_iso_or_equiv
_atom_site_adp_type
_atom_site_occupancy
_atom_site_site_symmetry_order
_atom_site_calc_flag
_atom_site_refinement_flags_posn
_atom_site_refinement_flags_adp
_atom_site_refinement_flags_occupancy
_atom_site_disorder_assembly
_atom_site_disorder_group
Au1 Au 0.54637(2) 0.71652(2) 0.33668(2) 0.02422(5) Uani 1 1 d . . . . .
Fe1 Fe 0.26831(9) 0.59698(5) 0.21399(3) 0.02269(17) Uani 1 1 d . . . . .
Sb1 Sb 0.48669(4) 0.41813(2) 0.13779(2) 0.01617(7) Uani 1 1 d . . . . .
P1 P 0.30776(15) 0.70500(10) 0.34705(6) 0.0213(3) Uani 1 1 d . . . . .
Cl1 Cl 0.59262(15) 0.42204(10) 0.23070(5) 0.0265(3) Uani 1 1 d . . . . .
Cl2 Cl 0.38008(15) 0.42030(10) 0.04395(5) 0.0253(3) Uani 1 1 d . . . . .
Cl3 Cl 0.79210(15) 0.71581(10) 0.32354(6) 0.0316(3) Uani 1 1 d . . . . .
C1 C 0.4104(6) 0.5507(4) 0.1570(2) 0.0219(11) Uani 1 1 d . . . . .
C2 C 0.4769(9) 0.6168(5) 0.1965(3) 0.0448(19) Uani 1 1 d . . . . .
H2 H 0.559338 0.607975 0.220218 0.054 Uiso 1 1 calc R U . . .
C3 C 0.3991(8) 0.6994(4) 0.1946(3) 0.0375(17) Uani 1 1 d . . . . .
H3 H 0.422169 0.755799 0.216258 0.045 Uiso 1 1 calc R U . . .
C4 C 0.2808(8) 0.6829(4) 0.1548(3) 0.0365(16) Uani 1 1 d . . . . .
H4 H 0.210652 0.726329 0.145549 0.044 Uiso 1 1 calc R U . . .
C5 C 0.2854(7) 0.5911(4) 0.1315(2) 0.0282(13) Uani 1 1 d . . . . .
H5 H 0.218705 0.561439 0.104108 0.034 Uiso 1 1 calc R U . . .
C6 C 0.2222(6) 0.6231(4) 0.2945(2) 0.0226(11) Uani 1 1 d . . . . .
C7 C 0.0938(6) 0.6358(4) 0.2600(2) 0.0228(11) Uani 1 1 d . . . . .
H7 H 0.040134 0.690477 0.259445 0.027 Uiso 1 1 calc R U . . .
C8 C 0.0620(7) 0.5520(4) 0.2270(3) 0.0305(13) Uani 1 1 d . . . . .
H8 H -0.017459 0.540816 0.200552 0.037 Uiso 1 1 calc R U . . .
C9 C 0.1677(7) 0.4879(4) 0.2398(3) 0.0302(13) Uani 1 1 d . . . . .
H9 H 0.171003 0.426254 0.223900 0.036 Uiso 1 1 calc R U . . .
C10 C 0.2687(7) 0.5316(4) 0.2809(2) 0.0268(12) Uani 1 1 d . . . . .
H10 H 0.352314 0.504612 0.296427 0.032 Uiso 1 1 calc R U . . .
C11 C 0.2736(6) 0.6619(4) 0.4114(2) 0.0239(12) Uani 1 1 d . . . . .
H11 H 0.314168 0.708410 0.441280 0.029 Uiso 1 1 calc R U . . .
C12 C 0.3542(8) 0.5728(4) 0.4181(3) 0.0367(15) Uani 1 1 d . . . . .
H12A H 0.317060 0.524058 0.389532 0.044 Uiso 1 1 calc R U . . .
H12B H 0.459891 0.581041 0.414148 0.044 Uiso 1 1 calc R U . . .
C13 C 0.3300(8) 0.5457(4) 0.4745(3) 0.0369(15) Uani 1 1 d . . . . .
H13A H 0.380663 0.487747 0.478436 0.044 Uiso 1 1 calc R U . . .
H13B H 0.372967 0.592875 0.502802 0.044 Uiso 1 1 calc R U . . .
C14 C 0.1698(8) 0.5346(5) 0.4828(3) 0.0419(17) Uani 1 1 d . . . . .
H14A H 0.157629 0.519048 0.519842 0.050 Uiso 1 1 calc R U . . .
H14B H 0.127915 0.484272 0.456264 0.050 Uiso 1 1 calc R U . . .
C15 C 0.0901(7) 0.6217(5) 0.4754(3) 0.0391(16) Uani 1 1 d . . . . .
H15A H 0.125724 0.670119 0.504400 0.047 Uiso 1 1 calc R U . . .
H15B H -0.015442 0.612510 0.479235 0.047 Uiso 1 1 calc R U . . .
C16 C 0.1113(6) 0.6526(4) 0.4199(2) 0.0284(13) Uani 1 1 d . . . . .
H16A H 0.065698 0.607761 0.390764 0.034 Uiso 1 1 calc R U . . .
H16B H 0.062955 0.711825 0.417851 0.034 Uiso 1 1 calc R U . . .
C17 C 0.1983(6) 0.8091(4) 0.3477(2) 0.0213(11) Uani 1 1 d . . . . .
H17 H 0.092890 0.791135 0.345389 0.026 Uiso 1 1 calc R U . . .
C18 C 0.2294(6) 0.8737(4) 0.4008(2) 0.0242(12) Uani 1 1 d . . . . .
H18A H 0.211480 0.841247 0.432246 0.029 Uiso 1 1 calc R U . . .
H18B H 0.333249 0.892875 0.403877 0.029 Uiso 1 1 calc R U . . .
C19 C 0.1337(7) 0.9566(4) 0.4024(2) 0.0311(13) Uani 1 1 d . . . . .
H19A H 0.156634 0.997134 0.436771 0.037 Uiso 1 1 calc R U . . .
H19B H 0.030081 0.937667 0.401600 0.037 Uiso 1 1 calc R U . . .
C20 C 0.1565(7) 1.0085(4) 0.3543(2) 0.0314(14) Uani 1 1 d . . . . .
H20A H 0.087175 1.059670 0.354791 0.038 Uiso 1 1 calc R U . . .
H20B H 0.256858 1.033942 0.357458 0.038 Uiso 1 1 calc R U . . .
C21 C 0.1329(7) 0.9458(4) 0.3007(2) 0.0285(13) Uani 1 1 d . . . . .
H21A H 0.028373 0.928395 0.295046 0.034 Uiso 1 1 calc R U . . .
H21B H 0.157800 0.979270 0.270452 0.034 Uiso 1 1 calc R U . . .
C22 C 0.2247(6) 0.8601(4) 0.2993(2) 0.0241(12) Uani 1 1 d . . . . .
H22A H 0.329374 0.876673 0.300036 0.029 Uiso 1 1 calc R U . . .
H22B H 0.199869 0.819704 0.265005 0.029 Uiso 1 1 calc R U . . .
C23 C 0.6987(5) 0.4032(3) 0.1082(2) 0.0198(11) Uani 1 1 d . . . . .
C24 C 0.8082(6) 0.3594(4) 0.1370(2) 0.0240(12) Uani 1 1 d . . . . .
H24 H 0.786522 0.332742 0.168440 0.029 Uiso 1 1 calc R U . . .
C25 C 0.9478(6) 0.3557(4) 0.1189(3) 0.0326(14) Uani 1 1 d . . . . .
H25 H 1.022680 0.326907 0.138516 0.039 Uiso 1 1 calc R U . . .
C26 C 0.9806(6) 0.3931(4) 0.0729(3) 0.0328(14) Uani 1 1 d . . . . .
H26 H 1.077164 0.390274 0.061025 0.039 Uiso 1 1 calc R U . . .
C27 C 0.8710(6) 0.4348(4) 0.0440(3) 0.0308(13) Uani 1 1 d . . . . .
H27 H 0.892665 0.460145 0.012153 0.037 Uiso 1 1 calc R U . . .
C28 C 0.7309(6) 0.4397(4) 0.0615(2) 0.0260(12) Uani 1 1 d . . . . .
H28 H 0.656423 0.468057 0.041540 0.031 Uiso 1 1 calc R U . . .
C29 C 0.3570(6) 0.3012(4) 0.1453(2) 0.0220(11) Uani 1 1 d . . . . .
C30 C 0.3006(6) 0.2463(4) 0.0989(3) 0.0277(13) Uani 1 1 d . . . . .
H30 H 0.319688 0.260603 0.063734 0.033 Uiso 1 1 calc R U . . .
C31 C 0.2166(6) 0.1709(4) 0.1044(3) 0.0352(15) Uani 1 1 d . . . . .
H31 H 0.179720 0.132513 0.072929 0.042 Uiso 1 1 calc R U . . .
C33 C 0.2436(6) 0.2049(4) 0.2016(3) 0.0349(15) Uani 1 1 d . . . . .
H33 H 0.224664 0.190264 0.236662 0.042 Uiso 1 1 calc R U . . .
C32 C 0.1859(7) 0.1512(4) 0.1557(3) 0.0390(17) Uani 1 1 d . . . . .
H32 H 0.125242 0.100632 0.159241 0.047 Uiso 1 1 calc R U . . .
C34 C 0.3290(6) 0.2802(4) 0.1967(3) 0.0299(13) Uani 1 1 d . . . . .
H34 H 0.368357 0.317229 0.228264 0.036 Uiso 1 1 calc R U . . .
Au2 Au 0.42067(2) -0.05382(2) 0.13332(2) 0.01759(5) Uani 1 1 d . . . . .
Fe2 Fe 0.70133(9) 0.06087(5) 0.26427(3) 0.01923(16) Uani 1 1 d . . . . .
Sb2 Sb 0.60352(4) 0.20051(3) 0.39188(2) 0.02348(8) Uani 1 1 d . . . . .
P2 P 0.65672(14) -0.02283(9) 0.12599(5) 0.0161(3) Uani 1 1 d . . . . .
Cl21 Cl 0.3994(2) 0.25720(13) 0.33695(8) 0.0523(5) Uani 1 1 d . . . . .
Cl22 Cl 0.80167(17) 0.14540(11) 0.45027(6) 0.0347(3) Uani 1 1 d . . . . .
Cl23 Cl 0.18098(13) -0.08770(9) 0.14478(6) 0.0227(3) Uani 1 1 d . . . . .
C51 C 0.6127(6) 0.0806(4) 0.3379(2) 0.0231(11) Uani 1 1 d . . . . .
C52 C 0.5040(7) 0.0471(4) 0.2955(2) 0.0305(14) Uani 1 1 d . . . . .
H52 H 0.416675 0.076426 0.285008 0.037 Uiso 1 1 calc R U . . .
C53 C 0.5551(8) -0.0384(4) 0.2730(3) 0.0354(15) Uani 1 1 d . . . . .
H53 H 0.505528 -0.077009 0.244139 0.042 Uiso 1 1 calc R U . . .
C54 C 0.6883(8) -0.0584(4) 0.2988(2) 0.0359(16) Uani 1 1 d . . . . .
H54 H 0.743630 -0.112026 0.290647 0.043 Uiso 1 1 calc R U . . .
C55 C 0.7261(7) 0.0151(4) 0.3392(2) 0.0284(13) Uani 1 1 d . . . . .
H55 H 0.811715 0.020099 0.363003 0.034 Uiso 1 1 calc R U . . .
C56 C 0.7297(6) 0.0555(3) 0.1829(2) 0.0181(10) Uani 1 1 d . . . . .
C57 C 0.8677(6) 0.0518(4) 0.2124(2) 0.0206(11) Uani 1 1 d . . . . .
H57 H 0.936522 0.003986 0.207763 0.025 Uiso 1 1 calc R U . . .
C58 C 0.8835(6) 0.1327(4) 0.2501(2) 0.0235(11) Uani 1 1 d . . . . .
H58 H 0.965025 0.148133 0.275037 0.028 Uiso 1 1 calc R U . . .
C59 C 0.7572(6) 0.1861(4) 0.2441(2) 0.0230(11) Uani 1 1 d . . . . .
H59 H 0.739362 0.243700 0.264038 0.028 Uiso 1 1 calc R U . . .
C60 C 0.6625(6) 0.1385(4) 0.2030(2) 0.0205(11) Uani 1 1 d . . . . .
H60 H 0.569310 0.158617 0.190897 0.025 Uiso 1 1 calc R U . . .
C61 C 0.6903(5) 0.0335(4) 0.0663(2) 0.0171(10) Uani 1 1 d . . . . .
H61 H 0.662420 -0.010977 0.033568 0.021 Uiso 1 1 calc R U . . .
C62 C 0.5919(6) 0.1168(4) 0.0632(2) 0.0234(12) Uani 1 1 d . . . . .
H62A H 0.488558 0.098166 0.064100 0.028 Uiso 1 1 calc R U . . .
H62B H 0.615541 0.162495 0.095232 0.028 Uiso 1 1 calc R U . . .
C63 C 0.6116(6) 0.1599(4) 0.0111(2) 0.0237(12) Uani 1 1 d . . . . .
H63A H 0.574120 0.117538 -0.020819 0.028 Uiso 1 1 calc R U . . .
H63B H 0.554015 0.216465 0.012111 0.028 Uiso 1 1 calc R U . . .
C64 C 0.7718(6) 0.1818(4) 0.0050(2) 0.0222(11) Uani 1 1 d . . . . .
H64A H 0.781978 0.203195 -0.030720 0.027 Uiso 1 1 calc R U . . .
H64B H 0.804669 0.231606 0.033661 0.027 Uiso 1 1 calc R U . . .
C65 C 0.8683(6) 0.0998(4) 0.0094(2) 0.0243(12) Uani 1 1 d . . . . .
H65A H 0.971591 0.117809 0.007575 0.029 Uiso 1 1 calc R U . . .
H65B H 0.843371 0.052758 -0.021917 0.029 Uiso 1 1 calc R U . . .
C66 C 0.8505(5) 0.0596(4) 0.0621(2) 0.0209(11) Uani 1 1 d . . . . .
H66A H 0.882614 0.104680 0.093561 0.025 Uiso 1 1 calc R U . . .
H66B H 0.912442 0.005085 0.062953 0.025 Uiso 1 1 calc R U . . .
C67 C 0.7744(5) -0.1229(3) 0.1219(2) 0.0174(10) Uani 1 1 d . . . . .
H67 H 0.877940 -0.100818 0.127162 0.021 Uiso 1 1 calc R U . . .
C68 C 0.7570(6) -0.1820(4) 0.0661(2) 0.0234(11) Uani 1 1 d . . . . .
H68A H 0.654554 -0.203313 0.059010 0.028 Uiso 1 1 calc R U . . .
H68B H 0.780520 -0.145269 0.037124 0.028 Uiso 1 1 calc R U . . .
C69 C 0.8581(7) -0.2636(4) 0.0648(2) 0.0283(13) Uani 1 1 d . . . . .
H69A H 0.842435 -0.302145 0.029301 0.034 Uiso 1 1 calc R U . . .
H69B H 0.960796 -0.242004 0.068355 0.034 Uiso 1 1 calc R U . . .
C70 C 0.8320(7) -0.3200(4) 0.1101(3) 0.0314(13) Uani 1 1 d . . . . .
H70A H 0.903616 -0.369980 0.109198 0.038 Uiso 1 1 calc R U . . .
H70B H 0.733017 -0.347370 0.104248 0.038 Uiso 1 1 calc R U . . .
C71 C 0.8463(6) -0.2625(4) 0.1655(2) 0.0262(12) Uani 1 1 d . . . . .
H71A H 0.820857 -0.299981 0.193834 0.031 Uiso 1 1 calc R U . . .
H71B H 0.948855 -0.241808 0.173460 0.031 Uiso 1 1 calc R U . . .
C72 C 0.7473(6) -0.1803(4) 0.1676(2) 0.0249(12) Uani 1 1 d . . . . .
H72A H 0.764361 -0.142258 0.203181 0.030 Uiso 1 1 calc R U . . .
H72B H 0.644109 -0.200955 0.164191 0.030 Uiso 1 1 calc R U . . .
C73A C 0.4661(8) 0.1942(5) 0.4570(3) 0.0305(16) Uani 0.680(8) 1 d G U P A 1
C74A C 0.3870(9) 0.2693(4) 0.4777(3) 0.045(2) Uani 0.680(8) 1 d G U P A 1
H74A H 0.395957 0.325279 0.463327 0.054 Uiso 0.680(8) 1 calc R U P A 1
C75A C 0.2947(9) 0.2626(5) 0.5193(4) 0.060(3) Uani 0.680(8) 1 d G U P A 1
H75A H 0.240667 0.313958 0.533480 0.072 Uiso 0.680(8) 1 calc R U P A 1
C76A C 0.2816(9) 0.1807(6) 0.5403(3) 0.054(3) Uani 0.680(8) 1 d G U P A 1
H76A H 0.218559 0.176122 0.568825 0.065 Uiso 0.680(8) 1 calc R U P A 1
C77A C 0.3607(10) 0.1056(5) 0.5197(3) 0.060(3) Uani 0.680(8) 1 d G U P A 1
H77A H 0.351742 0.049607 0.534018 0.072 Uiso 0.680(8) 1 calc R U P A 1
C78A C 0.4530(9) 0.1123(4) 0.4780(3) 0.044(3) Uani 0.680(8) 1 d G U P A 1
H78A H 0.507033 0.060926 0.463864 0.053 Uiso 0.680(8) 1 calc R U P A 1
C73B C 0.4543(17) 0.2035(12) 0.4523(6) 0.0305(16) Uani 0.320(8) 1 d G U P A 2
C74B C 0.3313(19) 0.2578(11) 0.4501(7) 0.045(2) Uani 0.320(8) 1 d G U P A 2
H74B H 0.319687 0.297582 0.423045 0.054 Uiso 0.320(8) 1 calc R U P A 2
C75B C 0.2252(17) 0.2540(12) 0.4873(8) 0.060(3) Uani 0.320(8) 1 d G U P A 2
H75B H 0.141099 0.291203 0.485794 0.072 Uiso 0.320(8) 1 calc R U P A 2
C76B C 0.2421(18) 0.1959(14) 0.5269(7) 0.054(3) Uani 0.320(8) 1 d G U P A 2
H76B H 0.169578 0.193284 0.552339 0.065 Uiso 0.320(8) 1 calc R U P A 2
C77B C 0.365(2) 0.1415(13) 0.5291(7) 0.060(3) Uani 0.320(8) 1 d G U P A 2
H77B H 0.376645 0.101743 0.556137 0.072 Uiso 0.320(8) 1 calc R U P A 2
C78B C 0.4712(17) 0.1453(12) 0.4918(8) 0.044(3) Uani 0.320(8) 1 d G U P A 2
H78B H 0.555235 0.108120 0.493389 0.053 Uiso 0.320(8) 1 calc R U P A 2
C79A C 0.7446(8) 0.3095(5) 0.3791(4) 0.0253(18) Uani 0.680(8) 1 d G U P A 1
C80A C 0.8911(8) 0.2912(4) 0.3717(4) 0.033(2) Uani 0.680(8) 1 d G U P A 1
H80A H 0.930045 0.233829 0.377990 0.040 Uiso 0.680(8) 1 calc R U P A 1
C81A C 0.9806(7) 0.3567(5) 0.3552(4) 0.042(2) Uani 0.680(8) 1 d G U P A 1
H81A H 1.080733 0.344179 0.350173 0.051 Uiso 0.680(8) 1 calc R U P A 1
C82A C 0.9236(8) 0.4406(5) 0.3460(3) 0.039(2) Uani 0.680(8) 1 d G U P A 1
H82A H 0.984790 0.485382 0.334720 0.047 Uiso 0.680(8) 1 calc R U P A 1
C83A C 0.7771(9) 0.4589(4) 0.3534(3) 0.039(2) Uani 0.680(8) 1 d G U P A 1
H83A H 0.738158 0.516235 0.347083 0.047 Uiso 0.680(8) 1 calc R U P A 1
C84A C 0.6876(7) 0.3934(5) 0.3699(4) 0.037(2) Uani 0.680(8) 1 d G U P A 1
H84A H 0.587467 0.405885 0.374899 0.044 Uiso 0.680(8) 1 calc R U P A 1
C79B C 0.7097(19) 0.3182(11) 0.3782(10) 0.0253(18) Uani 0.320(8) 1 d G U P A 2
C80B C 0.8574(19) 0.3100(10) 0.3692(10) 0.033(2) Uani 0.320(8) 1 d G U P A 2
H80B H 0.905905 0.254291 0.372785 0.040 Uiso 0.320(8) 1 calc R U P A 2
C81B C 0.9343(16) 0.3833(12) 0.3550(8) 0.042(2) Uani 0.320(8) 1 d G U P A 2
H81B H 1.035222 0.377733 0.348937 0.051 Uiso 0.320(8) 1 calc R U P A 2
C82B C 0.8633(19) 0.4648(10) 0.3498(7) 0.039(2) Uani 0.320(8) 1 d G U P A 2
H82B H 0.915833 0.514932 0.340146 0.047 Uiso 0.320(8) 1 calc R U P A 2
C83B C 0.7156(19) 0.4730(10) 0.3588(8) 0.039(2) Uani 0.320(8) 1 d G U P A 2
H83B H 0.667127 0.528691 0.355204 0.047 Uiso 0.320(8) 1 calc R U P A 2
C84B C 0.6388(16) 0.3997(13) 0.3729(9) 0.037(2) Uani 0.320(8) 1 d G U P A 2
H84B H 0.537807 0.405250 0.379053 0.044 Uiso 0.320(8) 1 calc R U P A 2

loop_
_atom_site_aniso_label
_atom_site_aniso_U_11
_atom_site_aniso_U_22
_atom_site_aniso_U_33
_atom_site_aniso_U_23
_atom_site_aniso_U_13
_atom_site_aniso_U_12
Au1 0.01659(10) 0.02520(11) 0.03204(12) 0.00686(9) 0.00420(8) 0.00117(8)
Fe1 0.0242(4) 0.0175(4) 0.0273(4) 0.0020(3) 0.0111(3) 0.0019(3)
Sb1 0.01386(16) 0.01680(16) 0.01793(16) 0.00228(13) 0.00145(12) 0.00150(12)
P1 0.0176(7) 0.0225(7) 0.0244(7) 0.0044(6) 0.0038(5) 0.0007(5)
Cl1 0.0240(7) 0.0365(8) 0.0187(6) 0.0044(5) -0.0018(5) 0.0035(6)
Cl2 0.0220(6) 0.0355(7) 0.0184(6) 0.0048(5) -0.0014(5) -0.0006(5)
Cl3 0.0188(7) 0.0363(8) 0.0424(9) 0.0125(7) 0.0084(6) 0.0049(6)
C1 0.025(3) 0.020(3) 0.022(3) 0.003(2) 0.009(2) 0.002(2)
C2 0.057(5) 0.041(4) 0.037(4) -0.002(3) 0.030(3) -0.017(3)
C3 0.049(4) 0.020(3) 0.046(4) -0.001(3) 0.035(3) -0.001(3)
C4 0.045(4) 0.025(3) 0.045(4) 0.013(3) 0.023(3) 0.014(3)
C5 0.031(3) 0.029(3) 0.028(3) 0.011(2) 0.010(2) 0.008(2)
C6 0.022(3) 0.021(3) 0.025(3) 0.003(2) 0.009(2) -0.002(2)
C7 0.019(3) 0.028(3) 0.021(3) 0.001(2) 0.006(2) 0.003(2)
C8 0.023(3) 0.033(3) 0.035(3) -0.002(3) 0.009(2) -0.010(2)
C9 0.036(3) 0.020(3) 0.036(3) 0.001(2) 0.015(3) -0.005(2)
C10 0.030(3) 0.025(3) 0.028(3) 0.008(2) 0.015(2) 0.002(2)
C11 0.022(3) 0.027(3) 0.025(3) 0.009(2) -0.001(2) -0.003(2)
C12 0.040(4) 0.034(3) 0.038(4) 0.011(3) 0.004(3) 0.007(3)
C13 0.045(4) 0.028(3) 0.038(4) 0.013(3) -0.004(3) 0.002(3)
C14 0.052(4) 0.042(4) 0.033(4) 0.015(3) -0.010(3) -0.020(3)
C15 0.033(4) 0.052(4) 0.036(4) 0.019(3) 0.003(3) -0.009(3)
C16 0.027(3) 0.030(3) 0.030(3) 0.011(3) 0.001(2) -0.003(2)
C17 0.023(3) 0.023(3) 0.019(3) 0.004(2) 0.002(2) 0.003(2)
C18 0.030(3) 0.022(3) 0.020(3) 0.001(2) 0.002(2) 0.006(2)
C19 0.038(4) 0.030(3) 0.025(3) -0.001(2) 0.009(3) 0.005(3)
C20 0.036(3) 0.025(3) 0.033(3) 0.004(3) 0.009(3) 0.007(3)
C21 0.033(3) 0.027(3) 0.026(3) 0.006(2) 0.003(2) 0.005(2)
C22 0.025(3) 0.024(3) 0.024(3) 0.004(2) 0.007(2) 0.004(2)
C23 0.014(2) 0.018(2) 0.027(3) -0.001(2) 0.002(2) 0.0014(19)
C24 0.020(3) 0.029(3) 0.021(3) -0.003(2) -0.001(2) 0.006(2)
C25 0.015(3) 0.042(4) 0.035(3) -0.014(3) -0.002(2) 0.007(2)
C26 0.016(3) 0.033(3) 0.045(4) -0.013(3) 0.007(3) -0.002(2)
C27 0.024(3) 0.030(3) 0.040(4) 0.006(3) 0.012(3) -0.005(2)
C28 0.021(3) 0.025(3) 0.033(3) 0.005(2) 0.005(2) 0.000(2)
C29 0.015(3) 0.023(3) 0.028(3) 0.005(2) 0.002(2) 0.001(2)
C30 0.023(3) 0.025(3) 0.034(3) -0.001(2) 0.004(2) 0.009(2)
C31 0.018(3) 0.021(3) 0.063(5) -0.011(3) 0.006(3) -0.002(2)
C33 0.021(3) 0.041(4) 0.048(4) 0.028(3) 0.000(3) -0.002(3)
C32 0.024(3) 0.022(3) 0.074(5) 0.017(3) 0.009(3) -0.001(2)
C34 0.023(3) 0.031(3) 0.038(3) 0.016(3) -0.003(2) 0.002(2)
Au2 0.01185(9) 0.01888(10) 0.02151(10) -0.00001(8) 0.00229(7) -0.00099(7)
Fe2 0.0252(4) 0.0179(4) 0.0150(4) 0.0016(3) 0.0053(3) -0.0038(3)
Sb2 0.0315(2) 0.02157(18) 0.01723(17) 0.00183(14) 0.00193(14) 0.00049(15)
P2 0.0123(6) 0.0191(6) 0.0164(6) -0.0004(5) 0.0013(5) -0.0005(5)
Cl21 0.0508(11) 0.0465(10) 0.0605(12) 0.0206(9) -0.0183(9) 0.0066(8)
Cl22 0.0370(8) 0.0428(9) 0.0234(7) 0.0039(6) -0.0051(6) 0.0039(7)
Cl23 0.0143(6) 0.0207(6) 0.0331(7) 0.0029(5) 0.0036(5) -0.0017(5)
C51 0.029(3) 0.023(3) 0.017(3) 0.001(2) 0.006(2) -0.002(2)
C52 0.027(3) 0.039(3) 0.027(3) 0.004(3) 0.014(2) -0.012(3)
C53 0.050(4) 0.030(3) 0.026(3) 0.000(3) 0.011(3) -0.024(3)
C54 0.067(5) 0.021(3) 0.023(3) 0.005(2) 0.020(3) 0.001(3)
C55 0.042(4) 0.023(3) 0.022(3) 0.008(2) 0.009(3) 0.002(3)
C56 0.017(2) 0.019(2) 0.019(3) 0.003(2) 0.004(2) -0.002(2)
C57 0.020(3) 0.025(3) 0.017(3) 0.004(2) 0.001(2) -0.001(2)
C58 0.028(3) 0.024(3) 0.019(3) 0.003(2) 0.001(2) -0.009(2)
C59 0.034(3) 0.017(3) 0.018(3) 0.000(2) 0.008(2) -0.004(2)
C60 0.023(3) 0.022(3) 0.017(3) 0.005(2) 0.003(2) -0.001(2)
C61 0.013(2) 0.022(3) 0.015(2) -0.001(2) 0.0020(19) -0.002(2)
C62 0.016(3) 0.034(3) 0.021(3) 0.005(2) 0.002(2) 0.009(2)
C63 0.028(3) 0.023(3) 0.019(3) 0.001(2) -0.002(2) 0.005(2)
C64 0.024(3) 0.025(3) 0.018(3) 0.004(2) 0.000(2) -0.005(2)
C65 0.021(3) 0.033(3) 0.020(3) 0.005(2) 0.004(2) -0.001(2)
C66 0.011(2) 0.031(3) 0.023(3) 0.008(2) 0.002(2) 0.001(2)
C67 0.013(2) 0.021(3) 0.018(2) 0.001(2) 0.0011(19) 0.0033(19)
C68 0.019(3) 0.027(3) 0.022(3) -0.003(2) 0.001(2) 0.006(2)
C69 0.030(3) 0.028(3) 0.023(3) -0.009(2) -0.002(2) 0.007(2)
C70 0.030(3) 0.022(3) 0.041(4) 0.001(3) -0.002(3) 0.005(2)
C71 0.026(3) 0.027(3) 0.027(3) 0.008(2) 0.003(2) 0.002(2)
C72 0.028(3) 0.022(3) 0.026(3) 0.004(2) 0.008(2) 0.002(2)
C73A 0.030(3) 0.034(3) 0.027(3) -0.002(2) 0.010(2) 0.001(2)
C74A 0.042(4) 0.045(4) 0.047(4) -0.001(4) 0.006(3) 0.009(3)
C75A 0.050(5) 0.067(5) 0.060(5) -0.001(4) 0.008(4) 0.012(4)
C76A 0.045(5) 0.070(5) 0.046(4) -0.002(4) 0.013(4) 0.002(4)
C77A 0.066(5) 0.058(5) 0.058(5) 0.014(4) 0.010(4) -0.008(4)
C78A 0.049(4) 0.045(5) 0.038(4) 0.005(4) 0.015(3) -0.002(4)
C73B 0.030(3) 0.034(3) 0.027(3) -0.002(2) 0.010(2) 0.001(2)
C74B 0.042(4) 0.045(4) 0.047(4) -0.001(4) 0.006(3) 0.009(3)
C75B 0.050(5) 0.067(5) 0.060(5) -0.001(4) 0.008(4) 0.012(4)
C76B 0.045(5) 0.070(5) 0.046(4) -0.002(4) 0.013(4) 0.002(4)
C77B 0.066(5) 0.058(5) 0.058(5) 0.014(4) 0.010(4) -0.008(4)
C78B 0.049(4) 0.045(5) 0.038(4) 0.005(4) 0.015(3) -0.002(4)
C79A 0.031(4) 0.027(3) 0.017(2) 0.000(2) -0.003(3) -0.004(3)
C80A 0.036(4) 0.033(4) 0.031(3) 0.002(3) 0.001(3) -0.005(3)
C81A 0.042(4) 0.045(4) 0.037(3) -0.004(3) 0.001(3) -0.007(4)
C82A 0.044(5) 0.039(4) 0.033(3) 0.005(3) -0.001(4) -0.014(4)
C83A 0.051(5) 0.033(4) 0.032(3) 0.008(3) -0.008(4) -0.005(4)
C84A 0.043(4) 0.036(3) 0.032(3) 0.011(3) -0.002(4) -0.007(3)
C79B 0.031(4) 0.027(3) 0.017(2) 0.000(2) -0.003(3) -0.004(3)
C80B 0.036(4) 0.033(4) 0.031(3) 0.002(3) 0.001(3) -0.005(3)
C81B 0.042(4) 0.045(4) 0.037(3) -0.004(3) 0.001(3) -0.007(4)
C82B 0.044(5) 0.039(4) 0.033(3) 0.005(3) -0.001(4) -0.014(4)
C83B 0.051(5) 0.033(4) 0.032(3) 0.008(3) -0.008(4) -0.005(4)
C84B 0.043(4) 0.036(3) 0.032(3) 0.011(3) -0.002(4) -0.007(3)

loop_
_atom_type_symbol
_atom_type_description
_atom_type_scat_dispersion_real
_atom_type_scat_dispersion_imag
_atom_type_scat_source
C C 0.0033 0.0016 'International Tables Vol C Tables 4.2.6.8 and 6.1.1.4'
H H 0.0000 0.0000 'International Tables Vol C Tables 4.2.6.8 and 6.1.1.4'
Au Au -2.0133 8.8022 'International Tables Vol C Tables 4.2.6.8 and 6.1.1.4'
Cl Cl 0.1484 0.1585 'International Tables Vol C Tables 4.2.6.8 and 6.1.1.4'
Fe Fe 0.3463 0.8444 'International Tables Vol C Tables 4.2.6.8 and 6.1.1.4'
P P 0.1023 0.0942 'International Tables Vol C Tables 4.2.6.8 and 6.1.1.4'
Sb Sb -0.5866 1.5461 'International Tables Vol C Tables 4.2.6.8 and 6.1.1.4'

loop_
_geom_angle_atom_site_label_1
_geom_angle_atom_site_label_2
_geom_angle_atom_site_label_3
_geom_angle
_geom_angle_site_symmetry_1
_geom_angle_site_symmetry_3
_geom_angle_publ_flag
P1 Au1 Cl3 175.29(6) . . ?
C2 Fe1 C10 108.7(3) . . ?
C2 Fe1 C1 40.5(2) . . ?
C10 Fe1 C1 116.5(2) . . ?
C2 Fe1 C9 131.3(3) . . ?
C10 Fe1 C9 40.9(2) . . ?
C1 Fe1 C9 109.1(2) . . ?
C2 Fe1 C5 69.0(3) . . ?
C10 Fe1 C5 149.0(2) . . ?
C1 Fe1 C5 41.3(2) . . ?
C9 Fe1 C5 116.2(3) . . ?
C2 Fe1 C6 116.7(3) . . ?
C10 Fe1 C6 40.9(2) . . ?
C1 Fe1 C6 149.1(2) . . ?
C9 Fe1 C6 68.3(2) . . ?
C5 Fe1 C6 168.6(2) . . ?
C2 Fe1 C3 40.8(3) . . ?
C10 Fe1 C3 131.6(3) . . ?
C1 Fe1 C3 67.9(2) . . ?
C9 Fe1 C3 170.7(3) . . ?
C5 Fe1 C3 67.9(3) . . ?
C6 Fe1 C3 109.4(2) . . ?
C2 Fe1 C7 149.3(3) . . ?
C10 Fe1 C7 68.8(2) . . ?
C1 Fe1 C7 168.9(2) . . ?
C9 Fe1 C7 67.8(2) . . ?
C5 Fe1 C7 129.4(2) . . ?
C6 Fe1 C7 40.9(2) . . ?
C3 Fe1 C7 116.8(2) . . ?
C2 Fe1 C8 169.5(3) . . ?
C10 Fe1 C8 68.2(3) . . ?
C1 Fe1 C8 130.8(2) . . ?
C9 Fe1 C8 40.0(2) . . ?
C5 Fe1 C8 108.0(3) . . ?
C6 Fe1 C8 68.1(2) . . ?
C3 Fe1 C8 148.5(3) . . ?
C7 Fe1 C8 40.2(2) . . ?
C2 Fe1 C4 68.5(3) . . ?
C10 Fe1 C4 170.1(3) . . ?
C1 Fe1 C4 68.0(2) . . ?
C9 Fe1 C4 147.9(3) . . ?
C5 Fe1 C4 40.0(2) . . ?
C6 Fe1 C4 131.0(2) . . ?
C3 Fe1 C4 40.2(3) . . ?
C7 Fe1 C4 108.5(2) . . ?
C8 Fe1 C4 116.3(3) . . ?
C1 Sb1 C23 117.3(2) . . ?
C1 Sb1 C29 122.2(2) . . ?
C23 Sb1 C29 120.5(2) . . ?
C1 Sb1 Cl1 89.80(16) . . ?
C23 Sb1 Cl1 89.74(15) . . ?
C29 Sb1 Cl1 91.70(15) . . ?
C1 Sb1 Cl2 88.32(16) . . ?
C23 Sb1 Cl2 90.31(15) . . ?
C29 Sb1 Cl2 90.08(15) . . ?
Cl1 Sb1 Cl2 177.91(5) . . ?
C6 P1 C11 105.2(3) . . ?
C6 P1 C17 106.2(3) . . ?
C11 P1 C17 104.8(3) . . ?
C6 P1 Au1 110.91(18) . . ?
C11 P1 Au1 111.21(19) . . ?
C17 P1 Au1 117.68(19) . . ?
C2 C1 C5 108.2(6) . . ?
C2 C1 Fe1 69.0(3) . . ?
C5 C1 Fe1 70.0(3) . . ?
C2 C1 Sb1 125.0(5) . . ?
C5 C1 Sb1 126.8(4) . . ?
Fe1 C1 Sb1 128.2(3) . . ?
C1 C2 C3 108.0(7) . . ?
C1 C2 Fe1 70.4(4) . . ?
C3 C2 Fe1 71.1(4) . . ?
C1 C2 H2 126.0 . . ?
C3 C2 H2 126.0 . . ?
Fe1 C2 H2 124.1 . . ?
C4 C3 C2 108.1(6) . . ?
C4 C3 Fe1 70.5(4) . . ?
C2 C3 Fe1 68.1(4) . . ?
C4 C3 H3 125.9 . . ?
C2 C3 H3 125.9 . . ?
Fe1 C3 H3 127.1 . . ?
C5 C4 C3 108.4(6) . . ?
C5 C4 Fe1 69.3(3) . . ?
C3 C4 Fe1 69.3(4) . . ?
C5 C4 H4 125.8 . . ?
C3 C4 H4 125.8 . . ?
Fe1 C4 H4 127.1 . . ?
C4 C5 C1 107.2(6) . . ?
C4 C5 Fe1 70.7(4) . . ?
C1 C5 Fe1 68.7(3) . . ?
C4 C5 H5 126.4 . . ?
C1 C5 H5 126.4 . . ?
Fe1 C5 H5 125.8 . . ?
C10 C6 C7 107.3(5) . . ?
C10 C6 P1 125.4(5) . . ?
C7 C6 P1 127.3(4) . . ?
C10 C6 Fe1 68.5(3) . . ?
C7 C6 Fe1 69.8(3) . . ?
P1 C6 Fe1 128.4(3) . . ?
C8 C7 C6 107.7(5) . . ?
C8 C7 Fe1 70.0(3) . . ?
C6 C7 Fe1 69.3(3) . . ?
C8 C7 H7 126.2 . . ?
C6 C7 H7 126.2 . . ?
Fe1 C7 H7 126.1 . . ?
C9 C8 C7 108.7(6) . . ?
C9 C8 Fe1 69.6(3) . . ?
C7 C8 Fe1 69.8(3) . . ?
C9 C8 H8 125.6 . . ?
C7 C8 H8 125.6 . . ?
Fe1 C8 H8 126.5 . . ?
C8 C9 C10 108.2(5) . . ?
C8 C9 Fe1 70.4(3) . . ?
C10 C9 Fe1 68.6(3) . . ?
C8 C9 H9 125.9 . . ?
C10 C9 H9 125.9 . . ?
Fe1 C9 H9 126.7 . . ?
C9 C10 C6 108.0(5) . . ?
C9 C10 Fe1 70.6(3) . . ?
C6 C10 Fe1 70.6(3) . . ?
C9 C10 H10 126.0 . . ?
C6 C10 H10 126.0 . . ?
Fe1 C10 H10 124.4 . . ?
C16 C11 C12 111.0(5) . . ?
C16 C11 P1 112.8(4) . . ?
C12 C11 P1 112.8(4) . . ?
C16 C11 H11 106.6 . . ?
C12 C11 H11 106.6 . . ?
P1 C11 H11 106.6 . . ?
C13 C12 C11 109.5(5) . . ?
C13 C12 H12A 109.8 . . ?
C11 C12 H12A 109.8 . . ?
C13 C12 H12B 109.8 . . ?
C11 C12 H12B 109.8 . . ?
H12A C12 H12B 108.2 . . ?
C14 C13 C12 111.6(6) . . ?
C14 C13 H13A 109.3 . . ?
C12 C13 H13A 109.3 . . ?
C14 C13 H13B 109.3 . . ?
C12 C13 H13B 109.3 . . ?
H13A C13 H13B 108.0 . . ?
C13 C14 C15 110.0(5) . . ?
C13 C14 H14A 109.7 . . ?
C15 C14 H14A 109.7 . . ?
C13 C14 H14B 109.7 . . ?
C15 C14 H14B 109.7 . . ?
H14A C14 H14B 108.2 . . ?
C14 C15 C16 112.5(6) . . ?
C14 C15 H15A 109.1 . . ?
C16 C15 H15A 109.1 . . ?
C14 C15 H15B 109.1 . . ?
C16 C15 H15B 109.1 . . ?
H15A C15 H15B 107.8 . . ?
C11 C16 C15 110.3(5) . . ?
C11 C16 H16A 109.6 . . ?
C15 C16 H16A 109.6 . . ?
C11 C16 H16B 109.6 . . ?
C15 C16 H16B 109.6 . . ?
H16A C16 H16B 108.1 . . ?
C22 C17 C18 109.2(5) . . ?
C22 C17 P1 112.3(4) . . ?
C18 C17 P1 111.4(4) . . ?
C22 C17 H17 108.0 . . ?
C18 C17 H17 108.0 . . ?
P1 C17 H17 108.0 . . ?
C19 C18 C17 111.1(5) . . ?
C19 C18 H18A 109.4 . . ?
C17 C18 H18A 109.4 . . ?
C19 C18 H18B 109.4 . . ?
C17 C18 H18B 109.4 . . ?
H18A C18 H18B 108.0 . . ?
C18 C19 C20 111.3(5) . . ?
C18 C19 H19A 109.4 . . ?
C20 C19 H19A 109.4 . . ?
C18 C19 H19B 109.4 . . ?
C20 C19 H19B 109.4 . . ?
H19A C19 H19B 108.0 . . ?
C21 C20 C19 110.6(5) . . ?
C21 C20 H20A 109.5 . . ?
C19 C20 H20A 109.5 . . ?
C21 C20 H20B 109.5 . . ?
C19 C20 H20B 109.5 . . ?
H20A C20 H20B 108.1 . . ?
C22 C21 C20 112.6(5) . . ?
C22 C21 H21A 109.1 . . ?
C20 C21 H21A 109.1 . . ?
C22 C21 H21B 109.1 . . ?
C20 C21 H21B 109.1 . . ?
H21A C21 H21B 107.8 . . ?
C21 C22 C17 111.3(4) . . ?
C21 C22 H22A 109.4 . . ?
C17 C22 H22A 109.4 . . ?
C21 C22 H22B 109.4 . . ?
C17 C22 H22B 109.4 . . ?
H22A C22 H22B 108.0 . . ?
C28 C23 C24 119.9(5) . . ?
C28 C23 Sb1 120.0(4) . . ?
C24 C23 Sb1 120.0(4) . . ?
C25 C24 C23 119.0(6) . . ?
C25 C24 H24 120.5 . . ?
C23 C24 H24 120.5 . . ?
C24 C25 C26 121.2(6) . . ?
C24 C25 H25 119.4 . . ?
C26 C25 H25 119.4 . . ?
C25 C26 C27 119.5(5) . . ?
C25 C26 H26 120.3 . . ?
C27 C26 H26 120.3 . . ?
C28 C27 C26 120.3(6) . . ?
C28 C27 H27 119.9 . . ?
C26 C27 H27 119.9 . . ?
C27 C28 C23 120.1(6) . . ?
C27 C28 H28 119.9 . . ?
C23 C28 H28 119.9 . . ?
C34 C29 C30 120.2(5) . . ?
C34 C29 Sb1 119.7(4) . . ?
C30 C29 Sb1 120.1(4) . . ?
C31 C30 C29 119.4(6) . . ?
C31 C30 H30 120.3 . . ?
C29 C30 H30 120.3 . . ?
C30 C31 C32 120.3(6) . . ?
C30 C31 H31 119.8 . . ?
C32 C31 H31 119.8 . . ?
C32 C33 C34 120.2(6) . . ?
C32 C33 H33 119.9 . . ?
C34 C33 H33 119.9 . . ?
C33 C32 C31 120.1(6) . . ?
C33 C32 H32 120.0 . . ?
C31 C32 H32 120.0 . . ?
C33 C34 C29 119.8(6) . . ?
C33 C34 H34 120.1 . . ?
C29 C34 H34 120.1 . . ?
P2 Au2 Cl23 177.32(5) . . ?
C53 Fe2 C52 40.6(3) . . ?
C53 Fe2 C51 67.9(2) . . ?
C52 Fe2 C51 41.6(2) . . ?
C53 Fe2 C60 118.7(3) . . ?
C52 Fe2 C60 105.0(2) . . ?
C51 Fe2 C60 125.5(2) . . ?
C53 Fe2 C56 107.1(2) . . ?
C52 Fe2 C56 123.7(2) . . ?
C51 Fe2 C56 162.5(2) . . ?
C60 Fe2 C56 40.8(2) . . ?
C53 Fe2 C57 126.8(2) . . ?
C52 Fe2 C57 162.3(2) . . ?
C51 Fe2 C57 155.4(2) . . ?
C60 Fe2 C57 68.4(2) . . ?
C56 Fe2 C57 40.8(2) . . ?
C53 Fe2 C58 165.0(3) . . ?
C52 Fe2 C58 153.9(2) . . ?
C51 Fe2 C58 120.7(2) . . ?
C60 Fe2 C58 67.9(2) . . ?
C56 Fe2 C58 68.4(2) . . ?
C57 Fe2 C58 40.6(2) . . ?
C53 Fe2 C59 152.9(3) . . ?
C52 Fe2 C59 118.1(2) . . ?
C51 Fe2 C59 108.0(2) . . ?
C60 Fe2 C59 40.4(2) . . ?
C56 Fe2 C59 68.4(2) . . ?
C57 Fe2 C59 68.2(2) . . ?
C58 Fe2 C59 40.3(2) . . ?
C53 Fe2 C55 67.3(3) . . ?
C52 Fe2 C55 69.3(3) . . ?
C51 Fe2 C55 40.7(2) . . ?
C60 Fe2 C55 164.1(2) . . ?
C56 Fe2 C55 154.6(2) . . ?
C57 Fe2 C55 121.3(2) . . ?
C58 Fe2 C55 110.3(2) . . ?
C59 Fe2 C55 128.1(2) . . ?
C53 Fe2 C54 39.8(3) . . ?
C52 Fe2 C54 68.5(3) . . ?
C51 Fe2 C54 67.8(2) . . ?
C60 Fe2 C54 153.3(2) . . ?
C56 Fe2 C54 119.8(2) . . ?
C57 Fe2 C54 109.5(2) . . ?
C58 Fe2 C54 129.0(3) . . ?
C59 Fe2 C54 165.7(3) . . ?
C55 Fe2 C54 40.0(2) . . ?
C79B Sb2 C51 121.4(7) . . ?
C79B Sb2 C73B 120.9(8) . . ?
C51 Sb2 C73B 116.9(5) . . ?
C51 Sb2 C73A 114.9(3) . . ?
C51 Sb2 C79A 116.9(3) . . ?
C73A Sb2 C79A 128.0(4) . . ?
C79B Sb2 Cl21 84.4(6) . . ?
C51 Sb2 Cl21 91.56(17) . . ?
C73B Sb2 Cl21 84.9(5) . . ?
C73A Sb2 Cl21 90.4(2) . . ?
C79A Sb2 Cl21 92.6(2) . . ?
C79B Sb2 Cl22 96.3(6) . . ?
C51 Sb2 Cl22 90.02(16) . . ?
C73B Sb2 Cl22 92.7(5) . . ?
C73A Sb2 Cl22 87.3(2) . . ?
C79A Sb2 Cl22 88.3(2) . . ?
Cl21 Sb2 Cl22 177.56(7) . . ?
C56 P2 C67 106.7(2) . . ?
C56 P2 C61 104.2(2) . . ?
C67 P2 C61 106.0(2) . . ?
C56 P2 Au2 111.63(17) . . ?
C67 P2 Au2 114.11(17) . . ?
C61 P2 Au2 113.39(17) . . ?
C55 C51 C52 108.4(5) . . ?
C55 C51 Fe2 70.7(3) . . ?
C52 C51 Fe2 69.2(3) . . ?
C55 C51 Sb2 124.7(4) . . ?
C52 C51 Sb2 126.8(4) . . ?
Fe2 C51 Sb2 128.5(3) . . ?
C53 C52 C51 105.3(6) . . ?
C53 C52 Fe2 69.6(3) . . ?
C51 C52 Fe2 69.2(3) . . ?
C53 C52 H52 127.3 . . ?
C51 C52 H52 127.3 . . ?
Fe2 C52 H52 125.4 . . ?
C54 C53 C52 110.8(6) . . ?
C54 C53 Fe2 71.6(4) . . ?
C52 C53 Fe2 69.8(3) . . ?
C54 C53 H53 124.6 . . ?
C52 C53 H53 124.6 . . ?
Fe2 C53 H53 125.7 . . ?
C53 C54 C55 107.8(6) . . ?
C53 C54 Fe2 68.7(3) . . ?
C55 C54 Fe2 69.7(3) . . ?
C53 C54 H54 126.1 . . ?
C55 C54 H54 126.1 . . ?
Fe2 C54 H54 127.1 . . ?
C54 C55 C51 107.6(6) . . ?
C54 C55 Fe2 70.3(3) . . ?
C51 C55 Fe2 68.6(3) . . ?
C54 C55 H55 126.2 . . ?
C51 C55 H55 126.2 . . ?
Fe2 C55 H55 126.4 . . ?
C60 C56 C57 107.4(5) . . ?
C60 C56 P2 124.5(4) . . ?
C57 C56 P2 127.8(4) . . ?
C60 C56 Fe2 69.3(3) . . ?
C57 C56 Fe2 69.8(3) . . ?
P2 C56 Fe2 130.5(3) . . ?
C58 C57 C56 107.6(5) . . ?
C58 C57 Fe2 69.8(3) . . ?
C56 C57 Fe2 69.3(3) . . ?
C58 C57 H57 126.2 . . ?
C56 C57 H57 126.2 . . ?
Fe2 C57 H57 126.2 . . ?
C59 C58 C57 108.5(5) . . ?
C59 C58 Fe2 70.0(3) . . ?
C57 C58 Fe2 69.5(3) . . ?
C59 C58 H58 125.8 . . ?
C57 C58 H58 125.8 . . ?
Fe2 C58 H58 126.3 . . ?
C60 C59 C58 107.7(5) . . ?
C60 C59 Fe2 69.0(3) . . ?
C58 C59 Fe2 69.7(3) . . ?
C60 C59 H59 126.1 . . ?
C58 C59 H59 126.1 . . ?
Fe2 C59 H59 126.7 . . ?
C59 C60 C56 108.7(5) . . ?
C59 C60 Fe2 70.6(3) . . ?
C56 C60 Fe2 69.8(3) . . ?
C59 C60 H60 125.6 . . ?
C56 C60 H60 125.6 . . ?
Fe2 C60 H60 125.5 . . ?
C66 C61 C62 110.4(4) . . ?
C66 C61 P2 114.2(4) . . ?
C62 C61 P2 111.5(3) . . ?
C66 C61 H61 106.8 . . ?
C62 C61 H61 106.8 . . ?
P2 C61 H61 106.8 . . ?
C63 C62 C61 111.6(4) . . ?
C63 C62 H62A 109.3 . . ?
C61 C62 H62A 109.3 . . ?
C63 C62 H62B 109.3 . . ?
C61 C62 H62B 109.3 . . ?
H62A C62 H62B 108.0 . . ?
C64 C63 C62 111.4(4) . . ?
C64 C63 H63A 109.4 . . ?
C62 C63 H63A 109.4 . . ?
C64 C63 H63B 109.4 . . ?
C62 C63 H63B 109.4 . . ?
H63A C63 H63B 108.0 . . ?
C65 C64 C63 111.8(5) . . ?
C65 C64 H64A 109.3 . . ?
C63 C64 H64A 109.3 . . ?
C65 C64 H64B 109.3 . . ?
C63 C64 H64B 109.3 . . ?
H64A C64 H64B 107.9 . . ?
C64 C65 C66 112.0(4) . . ?
C64 C65 H65A 109.2 . . ?
C66 C65 H65A 109.2 . . ?
C64 C65 H65B 109.2 . . ?
C66 C65 H65B 109.2 . . ?
H65A C65 H65B 107.9 . . ?
C65 C66 C61 110.0(4) . . ?
C65 C66 H66A 109.7 . . ?
C61 C66 H66A 109.7 . . ?
C65 C66 H66B 109.7 . . ?
C61 C66 H66B 109.7 . . ?
H66A C66 H66B 108.2 . . ?
C72 C67 C68 110.3(4) . . ?
C72 C67 P2 111.0(3) . . ?
C68 C67 P2 112.6(3) . . ?
C72 C67 H67 107.6 . . ?
C68 C67 H67 107.6 . . ?
P2 C67 H67 107.6 . . ?
C69 C68 C67 110.3(4) . . ?
C69 C68 H68A 109.6 . . ?
C67 C68 H68A 109.6 . . ?
C69 C68 H68B 109.6 . . ?
C67 C68 H68B 109.6 . . ?
H68A C68 H68B 108.1 . . ?
C70 C69 C68 111.9(5) . . ?
C70 C69 H69A 109.2 . . ?
C68 C69 H69A 109.2 . . ?
C70 C69 H69B 109.2 . . ?
C68 C69 H69B 109.2 . . ?
H69A C69 H69B 107.9 . . ?
C69 C70 C71 111.3(5) . . ?
C69 C70 H70A 109.4 . . ?
C71 C70 H70A 109.4 . . ?
C69 C70 H70B 109.4 . . ?
C71 C70 H70B 109.4 . . ?
H70A C70 H70B 108.0 . . ?
C72 C71 C70 111.5(5) . . ?
C72 C71 H71A 109.3 . . ?
C70 C71 H71A 109.3 . . ?
C72 C71 H71B 109.3 . . ?
C70 C71 H71B 109.3 . . ?
H71A C71 H71B 108.0 . . ?
C71 C72 C67 111.7(4) . . ?
C71 C72 H72A 109.3 . . ?
C67 C72 H72A 109.3 . . ?
C71 C72 H72B 109.3 . . ?
C67 C72 H72B 109.3 . . ?
H72A C72 H72B 107.9 . . ?
C74A C73A C78A 120.0 . . ?
C74A C73A Sb2 121.2(4) . . ?
C78A C73A Sb2 118.8(4) . . ?
C75A C74A C73A 120.0 . . ?
C75A C74A H74A 120.0 . . ?
C73A C74A H74A 120.0 . . ?
C76A C75A C74A 120.0 . . ?
C76A C75A H75A 120.0 . . ?
C74A C75A H75A 120.0 . . ?
C77A C76A C75A 120.0 . . ?
C77A C76A H76A 120.0 . . ?
C75A C76A H76A 120.0 . . ?
C76A C77A C78A 120.0 . . ?
C76A C77A H77A 120.0 . . ?
C78A C77A H77A 120.0 . . ?
C77A C78A C73A 120.0 . . ?
C77A C78A H78A 120.0 . . ?
C73A C78A H78A 120.0 . . ?
C74B C73B C78B 120.0 . . ?
C74B C73B Sb2 119.7(9) . . ?
C78B C73B Sb2 120.0(9) . . ?
C73B C74B C75B 120.0 . . ?
C73B C74B H74B 120.0 . . ?
C75B C74B H74B 120.0 . . ?
C76B C75B C74B 120.0 . . ?
C76B C75B H75B 120.0 . . ?
C74B C75B H75B 120.0 . . ?
C77B C76B C75B 120.0 . . ?
C77B C76B H76B 120.0 . . ?
C75B C76B H76B 120.0 . . ?
C78B C77B C76B 120.0 . . ?
C78B C77B H77B 120.0 . . ?
C76B C77B H77B 120.0 . . ?
C77B C78B C73B 120.0 . . ?
C77B C78B H78B 120.0 . . ?
C73B C78B H78B 120.0 . . ?
C80A C79A C84A 120.0 . . ?
C80A C79A Sb2 118.7(4) . . ?
C84A C79A Sb2 120.6(4) . . ?
C79A C80A C81A 120.0 . . ?
C79A C80A H80A 120.0 . . ?
C81A C80A H80A 120.0 . . ?
C82A C81A C80A 120.0 . . ?
C82A C81A H81A 120.0 . . ?
C80A C81A H81A 120.0 . . ?
C81A C82A C83A 120.0 . . ?
C81A C82A H82A 120.0 . . ?
C83A C82A H82A 120.0 . . ?
C84A C83A C82A 120.0 . . ?
C84A C83A H83A 120.0 . . ?
C82A C83A H83A 120.0 . . ?
C83A C84A C79A 120.0 . . ?
C83A C84A H84A 120.0 . . ?
C79A C84A H84A 120.0 . . ?
C80B C79B C84B 120.0 . . ?
C80B C79B Sb2 116.1(9) . . ?
C84B C79B Sb2 123.6(9) . . ?
C79B C80B C81B 120.0 . . ?
C79B C80B H80B 120.0 . . ?
C81B C80B H80B 120.0 . . ?
C82B C81B C80B 120.0 . . ?
C82B C81B H81B 120.0 . . ?
C80B C81B H81B 120.0 . . ?
C83B C82B C81B 120.0 . . ?
C83B C82B H82B 120.0 . . ?
C81B C82B H82B 120.0 . . ?
C82B C83B C84B 120.0 . . ?
C82B C83B H83B 120.0 . . ?
C84B C83B H83B 120.0 . . ?
C83B C84B C79B 120.0 . . ?
C83B C84B H84B 120.0 . . ?
C79B C84B H84B 120.0 . . ?

loop_
_geom_bond_atom_site_label_1
_geom_bond_atom_site_label_2
_geom_bond_distance
_geom_bond_site_symmetry_2
_geom_bond_publ_flag
Au1 P1 2.2294(14) . ?
Au1 Cl3 2.2980(14) . ?
Fe1 C2 2.018(7) . ?
Fe1 C10 2.028(6) . ?
Fe1 C1 2.037(5) . ?
Fe1 C9 2.054(6) . ?
Fe1 C5 2.055(6) . ?
Fe1 C6 2.057(5) . ?
Fe1 C3 2.058(6) . ?
Fe1 C7 2.063(5) . ?
Fe1 C8 2.065(6) . ?
Fe1 C4 2.074(6) . ?
Sb1 C1 2.093(5) . ?
Sb1 C23 2.123(5) . ?
Sb1 C29 2.137(5) . ?
Sb1 Cl1 2.4423(13) . ?
Sb1 Cl2 2.4758(13) . ?
P1 C6 1.806(6) . ?
P1 C11 1.840(6) . ?
P1 C17 1.841(5) . ?
C1 C2 1.405(9) . ?
C1 C5 1.444(8) . ?
C2 C3 1.422(10) . ?
C2 H2 0.9500 . ?
C3 C4 1.421(10) . ?
C3 H3 0.9500 . ?
C4 C5 1.412(8) . ?
C4 H4 0.9500 . ?
C5 H5 0.9500 . ?
C6 C10 1.427(8) . ?
C6 C7 1.441(8) . ?
C7 C8 1.418(8) . ?
C7 H7 0.9500 . ?
C8 C9 1.409(9) . ?
C8 H8 0.9500 . ?
C9 C10 1.426(9) . ?
C9 H9 0.9500 . ?
C10 H10 0.9500 . ?
C11 C16 1.525(8) . ?
C11 C12 1.537(8) . ?
C11 H11 1.0000 . ?
C12 C13 1.534(9) . ?
C12 H12A 0.9900 . ?
C12 H12B 0.9900 . ?
C13 C14 1.509(10) . ?
C13 H13A 0.9900 . ?
C13 H13B 0.9900 . ?
C14 C15 1.511(10) . ?
C14 H14A 0.9900 . ?
C14 H14B 0.9900 . ?
C15 C16 1.531(8) . ?
C15 H15A 0.9900 . ?
C15 H15B 0.9900 . ?
C16 H16A 0.9900 . ?
C16 H16B 0.9900 . ?
C17 C22 1.531(7) . ?
C17 C18 1.539(7) . ?
C17 H17 1.0000 . ?
C18 C19 1.508(8) . ?
C18 H18A 0.9900 . ?
C18 H18B 0.9900 . ?
C19 C20 1.527(8) . ?
C19 H19A 0.9900 . ?
C19 H19B 0.9900 . ?
C20 C21 1.525(8) . ?
C20 H20A 0.9900 . ?
C20 H20B 0.9900 . ?
C21 C22 1.524(8) . ?
C21 H21A 0.9900 . ?
C21 H21B 0.9900 . ?
C22 H22A 0.9900 . ?
C22 H22B 0.9900 . ?
C23 C28 1.390(8) . ?
C23 C24 1.405(7) . ?
C24 C25 1.383(8) . ?
C24 H24 0.9500 . ?
C25 C26 1.383(9) . ?
C25 H25 0.9500 . ?
C26 C27 1.391(9) . ?
C26 H26 0.9500 . ?
C27 C28 1.381(8) . ?
C27 H27 0.9500 . ?
C28 H28 0.9500 . ?
C29 C34 1.391(8) . ?
C29 C30 1.394(8) . ?
C30 C31 1.384(8) . ?
C30 H30 0.9500 . ?
C31 C32 1.390(10) . ?
C31 H31 0.9500 . ?
C33 C32 1.380(10) . ?
C33 C34 1.387(8) . ?
C33 H33 0.9500 . ?
C32 H32 0.9500 . ?
C34 H34 0.9500 . ?
Au2 P2 2.2373(13) . ?
Au2 Cl23 2.2988(12) . ?
Fe2 C53 2.032(6) . ?
Fe2 C52 2.034(6) . ?
Fe2 C51 2.035(5) . ?
Fe2 C60 2.037(5) . ?
Fe2 C56 2.044(5) . ?
Fe2 C57 2.050(5) . ?
Fe2 C58 2.054(5) . ?
Fe2 C59 2.059(5) . ?
Fe2 C55 2.062(6) . ?
Fe2 C54 2.070(6) . ?
Sb2 C79B 2.075(12) . ?
Sb2 C51 2.090(5) . ?
Sb2 C73B 2.090(12) . ?
Sb2 C73A 2.122(6) . ?
Sb2 C79A 2.138(5) . ?
Sb2 Cl21 2.4616(17) . ?
Sb2 Cl22 2.4617(15) . ?
P2 C56 1.805(5) . ?
P2 C67 1.832(5) . ?
P2 C61 1.834(5) . ?
C51 C55 1.426(8) . ?
C51 C52 1.445(8) . ?
C52 C53 1.411(9) . ?
C52 H52 0.9500 . ?
C53 C54 1.396(10) . ?
C53 H53 0.9500 . ?
C54 C55 1.412(8) . ?
C54 H54 0.9500 . ?
C55 H55 0.9500 . ?
C56 C60 1.424(7) . ?
C56 C57 1.428(7) . ?
C57 C58 1.425(8) . ?
C57 H57 0.9500 . ?
C58 C59 1.415(8) . ?
C58 H58 0.9500 . ?
C59 C60 1.414(8) . ?
C59 H59 0.9500 . ?
C60 H60 0.9500 . ?
C61 C66 1.533(7) . ?
C61 C62 1.538(7) . ?
C61 H61 1.0000 . ?
C62 C63 1.535(7) . ?
C62 H62A 0.9900 . ?
C62 H62B 0.9900 . ?
C63 C64 1.526(8) . ?
C63 H63A 0.9900 . ?
C63 H63B 0.9900 . ?
C64 C65 1.516(8) . ?
C64 H64A 0.9900 . ?
C64 H64B 0.9900 . ?
C65 C66 1.526(7) . ?
C65 H65A 0.9900 . ?
C65 H65B 0.9900 . ?
C66 H66A 0.9900 . ?
C66 H66B 0.9900 . ?
C67 C72 1.536(7) . ?
C67 C68 1.541(7) . ?
C67 H67 1.0000 . ?
C68 C69 1.523(7) . ?
C68 H68A 0.9900 . ?
C68 H68B 0.9900 . ?
C69 C70 1.516(9) . ?
C69 H69A 0.9900 . ?
C69 H69B 0.9900 . ?
C70 C71 1.521(8) . ?
C70 H70A 0.9900 . ?
C70 H70B 0.9900 . ?
C71 C72 1.518(8) . ?
C71 H71A 0.9900 . ?
C71 H71B 0.9900 . ?
C72 H72A 0.9900 . ?
C72 H72B 0.9900 . ?
C73A C74A 1.3900 . ?
C73A C78A 1.3900 . ?
C74A C75A 1.3900 . ?
C74A H74A 0.9500 . ?
C75A C76A 1.3900 . ?
C75A H75A 0.9500 . ?
C76A C77A 1.3900 . ?
C76A H76A 0.9500 . ?
C77A C78A 1.3900 . ?
C77A H77A 0.9500 . ?
C78A H78A 0.9500 . ?
C73B C74B 1.3900 . ?
C73B C78B 1.3900 . ?
C74B C75B 1.3900 . ?
C74B H74B 0.9500 . ?
C75B C76B 1.3900 . ?
C75B H75B 0.9500 . ?
C76B C77B 1.3900 . ?
C76B H76B 0.9500 . ?
C77B C78B 1.3900 . ?
C77B H77B 0.9500 . ?
C78B H78B 0.9500 . ?
C79A C80A 1.3900 . ?
C79A C84A 1.3900 . ?
C80A C81A 1.3900 . ?
C80A H80A 0.9500 . ?
C81A C82A 1.3900 . ?
C81A H81A 0.9500 . ?
C82A C83A 1.3900 . ?
C82A H82A 0.9500 . ?
C83A C84A 1.3900 . ?
C83A H83A 0.9500 . ?
C84A H84A 0.9500 . ?
C79B C80B 1.3900 . ?
C79B C84B 1.3900 . ?
C80B C81B 1.3900 . ?
C80B H80B 0.9500 . ?
C81B C82B 1.3900 . ?
C81B H81B 0.9500 . ?
C82B C83B 1.3900 . ?
C82B H82B 0.9500 . ?
C83B C84B 1.3900 . ?
C83B H83B 0.9500 . ?
C84B H84B 0.9500 . ?
